data_4076455
loop_
_publ_author_name
'Pichaandi, Kothanda Rama'
'Fanwick, Phillip E.'
'Abu-Omar, Mahdi M.'

_publ_section_title
;
 Trioxorhena(VII)carborane Anion and Its Methyl-Substituted Analogue:
 Synthesis, Structure, DFT, and Catalytic Studies
;
_journal_issue 5
_journal_name_full Organometallics
_journal_page_first 1888
_journal_paper_doi 10.1021/om201222r
_journal_volume 31
_journal_year 2012
_chemical_formula_sum 'C18 H47 B9 N O3 Re'
_chemical_formula_weight 609.06
_chemical_name_systematic
; 
 ? 
;
_space_group_IT_number 2
_symmetry_space_group_name_Hall '-P 1'
_symmetry_space_group_name_H-M 'P -1'
_atom_sites_solution_hydrogens geom
_atom_sites_solution_primary direct
_atom_sites_solution_secondary difmap
_audit_creation_method SHELXL-97
_cell_angle_alpha 66.350(4)
_cell_angle_beta 78.506(4)
_cell_angle_gamma 62.778(4)
_cell_formula_units_Z 2
_cell_length_a 11.3208(6)
_cell_length_b 12.0687(8)
_cell_length_c 12.5154(5)
_cell_measurement_temperature 150(2)
_cell_volume 1392.59(15)
_computing_structure_refinement 'SHELXL-97 (Sheldrick, 2008)'
_computing_structure_solution 'SHELXS-97 (Sheldrick, 2008)'
_diffrn_ambient_temperature 150(2)
_diffrn_measured_fraction_theta_full 0.891
_diffrn_measured_fraction_theta_max 0.891
_diffrn_radiation_monochromator graphite
_diffrn_radiation_source 'fine-focus sealed tube'
_diffrn_radiation_type CuK\a
_diffrn_radiation_wavelength 1.54178
_diffrn_reflns_av_R_equivalents 0.0000
_diffrn_reflns_av_sigmaI/netI 0.0273
_diffrn_reflns_limit_h_max 13
_diffrn_reflns_limit_h_min 0
_diffrn_reflns_limit_k_max 14
_diffrn_reflns_limit_k_min -12
_diffrn_reflns_limit_l_max 15
_diffrn_reflns_limit_l_min -14
_diffrn_reflns_number 4882
_diffrn_reflns_theta_full 72.02
_diffrn_reflns_theta_max 72.02
_diffrn_reflns_theta_min 3.86
_exptl_absorpt_coefficient_mu 8.661
_exptl_absorpt_correction_T_max 0.4780
_exptl_absorpt_correction_T_min 0.2762
_exptl_crystal_density_diffrn 1.452
_exptl_crystal_density_method 'not measured'
_exptl_crystal_F_000 612
_exptl_crystal_size_max 0.20
_exptl_crystal_size_mid 0.14
_exptl_crystal_size_min 0.10
_refine_diff_density_max 2.013
_refine_diff_density_min -1.692
_refine_diff_density_rms 0.164
_refine_ls_extinction_method none
_refine_ls_goodness_of_fit_ref 1.114
_refine_ls_hydrogen_treatment mixed
_refine_ls_matrix_type full
_refine_ls_number_parameters 337
_refine_ls_number_reflns 4882
_refine_ls_number_restraints 0
_refine_ls_restrained_S_all 1.114
_refine_ls_R_factor_all 0.0502
_refine_ls_R_factor_gt 0.0497
_refine_ls_shift/su_max 0.001
_refine_ls_shift/su_mean 0.000
_refine_ls_structure_factor_coef Fsqd
_refine_ls_weighting_details 'calc w=1/[\s^2^(Fo^2^)+(0.0976P)^2^+2.6506P] where P=(Fo^2^+2Fc^2^)/3'
_refine_ls_weighting_scheme calc
_refine_ls_wR_factor_gt 0.1375
_refine_ls_wR_factor_ref 0.1383
_reflns_number_gt 4772
_reflns_number_total 4882
_reflns_threshold_expression >2sigma(I)
_cod_data_source_file om201222r_si_002.cif
_cod_data_source_block xl
_cod_original_cell_volume 1392.59(13)
_cod_database_code 4076455

loop_
_symmetry_equiv_pos_as_xyz
'x, y, z'
'-x, -y, -z'

loop_
_atom_site_label
_atom_site_type_symbol
_atom_site_fract_x
_atom_site_fract_y
_atom_site_fract_z
_atom_site_U_iso_or_equiv
_atom_site_adp_type
_atom_site_occupancy
_atom_site_symmetry_multiplicity
_atom_site_calc_flag
_atom_site_refinement_flags
Re1 Re 0.26669(2) 0.02101(2) 0.289375(18) 0.03809(14) Uani 1 1 d .
O1 O 0.1680(4) 0.1802(4) 0.2013(4) 0.0469(10) Uani 1 1 d .
O2 O 0.4169(5) 0.0131(4) 0.3022(4) 0.0509(11) Uani 1 1 d .
O3 O 0.1889(5) -0.0030(5) 0.4253(4) 0.0565(12) Uani 1 1 d .
N10 N 0.7580(4) 0.2270(5) 0.2428(4) 0.0324(9) Uani 1 1 d .
C1 C 0.4957(6) -0.2422(6) 0.2731(5) 0.0355(11) Uani 1 1 d .
C2 C 0.4829(6) -0.1404(6) 0.1472(5) 0.0382(12) Uani 1 1 d .
C11 C 0.6244(5) 0.2525(6) 0.3091(5) 0.0344(11) Uani 1 1 d .
H11A H 0.6406 0.1867 0.3897 0.041 Uiso 1 1 calc R
H11B H 0.5884 0.3421 0.3141 0.041 Uiso 1 1 calc R
C12 C 0.5191(6) 0.2450(7) 0.2566(5) 0.0411(13) Uani 1 1 d .
H12A H 0.5445 0.1513 0.2667 0.049 Uiso 1 1 calc R
H12B H 0.5128 0.2979 0.1720 0.049 Uiso 1 1 calc R
C13 C 0.3845(6) 0.2991(7) 0.3166(6) 0.0456(14) Uani 1 1 d .
H13A H 0.3598 0.3931 0.3048 0.055 Uiso 1 1 calc R
H13B H 0.3165 0.2978 0.2786 0.055 Uiso 1 1 calc R
C14 C 0.3817(7) 0.2223(9) 0.4455(6) 0.0583(18) Uani 1 1 d .
H14A H 0.4118 0.1278 0.4586 0.087 Uiso 1 1 calc R
H14B H 0.2908 0.2570 0.4764 0.087 Uiso 1 1 calc R
H14C H 0.4406 0.2321 0.4854 0.087 Uiso 1 1 calc R
C21 C 0.8564(5) 0.2165(6) 0.3171(5) 0.0348(11) Uani 1 1 d .
H21A H 0.8583 0.1482 0.3952 0.042 Uiso 1 1 calc R
H21B H 0.9462 0.1849 0.2812 0.042 Uiso 1 1 calc R
C22 C 0.8271(6) 0.3451(6) 0.3325(5) 0.0371(11) Uani 1 1 d .
H22A H 0.7329 0.3853 0.3568 0.045 Uiso 1 1 calc R
H22B H 0.8413 0.4090 0.2572 0.045 Uiso 1 1 calc R
C23 C 0.9168(6) 0.3193(6) 0.4242(5) 0.0405(12) Uani 1 1 d .
H23A H 1.0108 0.2838 0.3980 0.049 Uiso 1 1 calc R
H23B H 0.9061 0.2519 0.4985 0.049 Uiso 1 1 calc R
C24 C 0.8807(8) 0.4495(7) 0.4437(6) 0.0527(16) Uani 1 1 d .
H24A H 0.8978 0.5138 0.3715 0.079 Uiso 1 1 calc R
H24B H 0.9350 0.4306 0.5061 0.079 Uiso 1 1 calc R
H24C H 0.7865 0.4868 0.4658 0.079 Uiso 1 1 calc R
C31 C 0.8104(6) 0.0981(6) 0.2189(5) 0.0368(11) Uani 1 1 d .
H31A H 0.7465 0.1075 0.1687 0.044 Uiso 1 1 calc R
H31B H 0.8952 0.0866 0.1742 0.044 Uiso 1 1 calc R
C32 C 0.8340(6) -0.0279(6) 0.3260(5) 0.0402(12) Uani 1 1 d .
H32A H 0.7508 -0.0173 0.3730 0.048 Uiso 1 1 calc R
H32B H 0.9023 -0.0422 0.3748 0.048 Uiso 1 1 calc R
C33 C 0.8802(6) -0.1487(6) 0.2904(6) 0.0429(13) Uani 1 1 d .
H33A H 0.9591 -0.1542 0.2380 0.051 Uiso 1 1 calc R
H33B H 0.9073 -0.2306 0.3610 0.051 Uiso 1 1 calc R
C34 C 0.7744(7) -0.1438(7) 0.2291(6) 0.0511(15) Uani 1 1 d .
H34A H 0.6893 -0.1164 0.2712 0.077 Uiso 1 1 calc R
H34B H 0.7995 -0.2323 0.2274 0.077 Uiso 1 1 calc R
H34C H 0.7657 -0.0795 0.1491 0.077 Uiso 1 1 calc R
C41 C 0.7383(6) 0.3409(6) 0.1268(5) 0.0367(11) Uani 1 1 d .
H41A H 0.6968 0.4255 0.1420 0.044 Uiso 1 1 calc R
H41B H 0.6745 0.3428 0.0814 0.044 Uiso 1 1 calc R
C42 C 0.8622(6) 0.3369(6) 0.0516(5) 0.0400(12) Uani 1 1 d .
H42A H 0.8959 0.2624 0.0225 0.048 Uiso 1 1 calc R
H42B H 0.9323 0.3221 0.0986 0.048 Uiso 1 1 calc R
C43 C 0.8289(7) 0.4691(7) -0.0516(5) 0.0479(14) Uani 1 1 d .
H43A H 0.7522 0.4878 -0.0930 0.057 Uiso 1 1 calc R
H43B H 0.8029 0.5420 -0.0219 0.057 Uiso 1 1 calc R
C44 C 0.9439(8) 0.4671(8) -0.1359(6) 0.0607(18) Uani 1 1 d .
H44A H 1.0229 0.4388 -0.0936 0.091 Uiso 1 1 calc R
H44B H 0.9226 0.5566 -0.1945 0.091 Uiso 1 1 calc R
H44C H 0.9613 0.4046 -0.1745 0.091 Uiso 1 1 calc R
B3 B 0.3283(7) -0.0458(7) 0.1078(5) 0.0386(13) Uani 1 1 d .
B4 B 0.2314(7) -0.1086(7) 0.2298(6) 0.0401(14) Uani 1 1 d .
B5 B 0.3539(6) -0.2339(7) 0.3379(5) 0.0371(13) Uani 1 1 d .
B6 B 0.2678(7) -0.1569(8) 0.1058(6) 0.0423(15) Uani 1 1 d .
B7 B 0.2848(7) -0.2788(8) 0.2538(6) 0.0416(14) Uani 1 1 d .
B8 B 0.4559(7) -0.3657(7) 0.2850(6) 0.0402(14) Uani 1 1 d .
B9 B 0.5450(7) -0.3037(7) 0.1615(6) 0.0423(14) Uani 1 1 d .
B10 B 0.4322(7) -0.1789(8) 0.0539(5) 0.0429(15) Uani 1 1 d .
B11 B 0.4016(7) -0.3193(8) 0.1433(6) 0.0441(15) Uani 1 1 d .
H3 H 0.287(7) 0.066(7) 0.045(6) 0.042(17) Uiso 1 1 d .
H1 H 0.561(6) -0.259(6) 0.306(5) 0.028(14) Uiso 1 1 d .
H5 H 0.339(6) -0.261(6) 0.428(5) 0.028(14) Uiso 1 1 d .
H10 H 0.467(8) -0.167(7) -0.025(7) 0.052(19) Uiso 1 1 d .
H2 H 0.542(7) -0.100(6) 0.122(6) 0.037(16) Uiso 1 1 d .
H7 H 0.210(7) -0.320(7) 0.283(6) 0.043(18) Uiso 1 1 d .
H4 H 0.118(5) -0.053(5) 0.247(5) 0.020(12) Uiso 1 1 d .
H9 H 0.652(8) -0.364(8) 0.166(7) 0.06(2) Uiso 1 1 d .
H8 H 0.505(7) -0.461(8) 0.346(7) 0.051(19) Uiso 1 1 d .
H6 H 0.187(5) -0.140(5) 0.059(4) 0.015(11) Uiso 1 1 d .
H11 H 0.420(7) -0.393(7) 0.108(6) 0.046(18) Uiso 1 1 d .

loop_
_atom_site_aniso_label
_atom_site_aniso_U_11
_atom_site_aniso_U_22
_atom_site_aniso_U_33
_atom_site_aniso_U_23
_atom_site_aniso_U_13
_atom_site_aniso_U_12
Re1 0.0406(2) 0.0470(2) 0.0324(2) -0.01495(15) -0.00307(13) -0.02138(16)
O1 0.046(2) 0.042(2) 0.048(2) -0.0116(19) -0.008(2) -0.0160(19)
O2 0.055(3) 0.048(2) 0.065(3) -0.029(2) -0.015(2) -0.021(2)
O3 0.076(3) 0.054(3) 0.038(2) -0.018(2) 0.008(2) -0.027(2)
N10 0.036(2) 0.043(2) 0.027(2) -0.0110(19) -0.0058(18) -0.023(2)
C1 0.032(3) 0.046(3) 0.036(3) -0.012(2) -0.009(2) -0.020(2)
C2 0.041(3) 0.054(3) 0.036(3) -0.019(3) 0.002(2) -0.031(3)
C11 0.030(2) 0.047(3) 0.034(3) -0.015(2) -0.003(2) -0.022(2)
C12 0.040(3) 0.062(4) 0.034(3) -0.016(3) -0.003(2) -0.032(3)
C13 0.036(3) 0.061(4) 0.050(3) -0.019(3) -0.005(3) -0.028(3)
C14 0.050(4) 0.088(5) 0.044(4) -0.023(4) 0.000(3) -0.035(4)
C21 0.035(3) 0.045(3) 0.030(2) -0.011(2) -0.008(2) -0.020(2)
C22 0.041(3) 0.048(3) 0.031(3) -0.011(2) -0.006(2) -0.027(3)
C23 0.045(3) 0.055(3) 0.032(3) -0.013(3) -0.009(2) -0.028(3)
C24 0.071(4) 0.059(4) 0.045(3) -0.016(3) -0.015(3) -0.038(4)
C31 0.039(3) 0.047(3) 0.031(3) -0.017(2) -0.001(2) -0.021(3)
C32 0.050(3) 0.044(3) 0.032(3) -0.010(2) -0.010(2) -0.023(3)
C33 0.039(3) 0.042(3) 0.047(3) -0.012(3) -0.014(3) -0.014(3)
C34 0.054(4) 0.057(4) 0.056(4) -0.021(3) -0.010(3) -0.030(3)
C41 0.037(3) 0.048(3) 0.031(3) -0.009(2) -0.008(2) -0.024(3)
C42 0.038(3) 0.051(3) 0.034(3) -0.011(3) -0.005(2) -0.023(3)
C43 0.046(3) 0.054(4) 0.040(3) -0.004(3) -0.007(3) -0.028(3)
C44 0.059(4) 0.072(5) 0.046(4) -0.006(3) 0.004(3) -0.039(4)
B3 0.042(3) 0.053(4) 0.028(3) -0.011(3) -0.006(3) -0.027(3)
B4 0.039(3) 0.048(4) 0.035(3) -0.011(3) -0.009(3) -0.019(3)
B5 0.038(3) 0.053(4) 0.031(3) -0.017(3) 0.001(3) -0.026(3)
B6 0.051(4) 0.059(4) 0.028(3) -0.013(3) -0.007(3) -0.032(3)
B7 0.040(3) 0.056(4) 0.043(3) -0.017(3) -0.003(3) -0.031(3)
B8 0.038(3) 0.046(4) 0.041(3) -0.018(3) -0.002(3) -0.019(3)
B9 0.037(3) 0.052(4) 0.047(4) -0.023(3) 0.002(3) -0.022(3)
B10 0.045(3) 0.071(5) 0.026(3) -0.020(3) 0.000(3) -0.034(4)
B11 0.050(4) 0.056(4) 0.040(3) -0.021(3) -0.002(3) -0.030(3)

loop_
_atom_type_symbol
_atom_type_description
_atom_type_scat_dispersion_real
_atom_type_scat_dispersion_imag
_atom_type_scat_source
C C 0.0181 0.0091 'International Tables Vol C Tables 4.2.6.8 and 6.1.1.4'
H H 0.0000 0.0000 'International Tables Vol C Tables 4.2.6.8 and 6.1.1.4'
B B 0.0090 0.0039 'International Tables Vol C Tables 4.2.6.8 and 6.1.1.4'
N N 0.0311 0.0180 'International Tables Vol C Tables 4.2.6.8 and 6.1.1.4'
O O 0.0492 0.0322 'International Tables Vol C Tables 4.2.6.8 and 6.1.1.4'
Re Re -5.2083 5.8923 'International Tables Vol C Tables 4.2.6.8 and 6.1.1.4'

loop_
_geom_angle_atom_site_label_1
_geom_angle_atom_site_label_2
_geom_angle_atom_site_label_3
_geom_angle
O2 Re1 O1 109.1(2)
O2 Re1 O3 108.3(2)
O1 Re1 O3 105.9(2)
O2 Re1 B4 126.1(2)
O1 Re1 B4 104.1(2)
O3 Re1 B4 101.7(2)
O2 Re1 B3 96.2(2)
O1 Re1 B3 87.9(2)
O3 Re1 B3 145.4(2)
B4 Re1 B3 43.7(2)
O2 Re1 B5 94.6(2)
O1 Re1 B5 147.0(2)
O3 Re1 B5 87.2(2)
B4 Re1 B5 43.0(2)
B3 Re1 B5 66.3(2)
C41 N10 C21 111.3(4)
C41 N10 C31 108.2(4)
C21 N10 C31 109.4(4)
C41 N10 C11 108.8(4)
C21 N10 C11 108.3(4)
C31 N10 C11 110.9(4)
C2 C1 B5 113.8(5)
C2 C1 B8 112.6(4)
B5 C1 B8 64.8(4)
C2 C1 B9 62.8(4)
B5 C1 B9 117.5(4)
B8 C1 B9 62.3(4)
C2 C1 H1 113(4)
B5 C1 H1 124(4)
B8 C1 H1 120(4)
B9 C1 H1 110(4)
C1 C2 B3 112.7(4)
C1 C2 B10 112.4(4)
B3 C2 B10 65.6(4)
C1 C2 B9 63.6(4)
B3 C2 B9 117.4(4)
B10 C2 B9 61.5(4)
C1 C2 H2 118(4)
B3 C2 H2 117(4)
B10 C2 H2 121(4)
B9 C2 H2 117(4)
C12 C11 N10 115.8(4)
C12 C11 H11A 108.3
N10 C11 H11A 108.3
C12 C11 H11B 108.3
N10 C11 H11B 108.3
H11A C11 H11B 107.4
C11 C12 C13 109.9(5)
C11 C12 H12A 109.7
C13 C12 H12A 109.7
C11 C12 H12B 109.7
C13 C12 H12B 109.7
H12A C12 H12B 108.2
C14 C13 C12 114.1(6)
C14 C13 H13A 108.7
C12 C13 H13A 108.7
C14 C13 H13B 108.7
C12 C13 H13B 108.7
H13A C13 H13B 107.6
C13 C14 H14A 109.5
C13 C14 H14B 109.5
H14A C14 H14B 109.5
C13 C14 H14C 109.5
H14A C14 H14C 109.5
H14B C14 H14C 109.5
C22 C21 N10 115.0(5)
C22 C21 H21A 108.5
N10 C21 H21A 108.5
C22 C21 H21B 108.5
N10 C21 H21B 108.5
H21A C21 H21B 107.5
C21 C22 C23 110.8(5)
C21 C22 H22A 109.5
C23 C22 H22A 109.5
C21 C22 H22B 109.5
C23 C22 H22B 109.5
H22A C22 H22B 108.1
C22 C23 C24 110.2(5)
C22 C23 H23A 109.6
C24 C23 H23A 109.6
C22 C23 H23B 109.6
C24 C23 H23B 109.6
H23A C23 H23B 108.1
C23 C24 H24A 109.5
C23 C24 H24B 109.5
H24A C24 H24B 109.5
C23 C24 H24C 109.5
H24A C24 H24C 109.5
H24B C24 H24C 109.5
C32 C31 N10 115.8(4)
C32 C31 H31A 108.3
N10 C31 H31A 108.3
C32 C31 H31B 108.3
N10 C31 H31B 108.3
H31A C31 H31B 107.4
C31 C32 C33 110.7(5)
C31 C32 H32A 109.5
C33 C32 H32A 109.5
C31 C32 H32B 109.5
C33 C32 H32B 109.5
H32A C32 H32B 108.1
C34 C33 C32 113.1(5)
C34 C33 H33A 109.0
C32 C33 H33A 109.0
C34 C33 H33B 109.0
C32 C33 H33B 109.0
H33A C33 H33B 107.8
C33 C34 H34A 109.5
C33 C34 H34B 109.5
H34A C34 H34B 109.5
C33 C34 H34C 109.5
H34A C34 H34C 109.5
H34B C34 H34C 109.5
N10 C41 C42 116.3(5)
N10 C41 H41A 108.2
C42 C41 H41A 108.2
N10 C41 H41B 108.2
C42 C41 H41B 108.2
H41A C41 H41B 107.4
C41 C42 C43 109.5(5)
C41 C42 H42A 109.8
C43 C42 H42A 109.8
C41 C42 H42B 109.8
C43 C42 H42B 109.8
H42A C42 H42B 108.2
C44 C43 C42 112.2(6)
C44 C43 H43A 109.2
C42 C43 H43A 109.2
C44 C43 H43B 109.2
C42 C43 H43B 109.2
H43A C43 H43B 107.9
C43 C44 H44A 109.5
C43 C44 H44B 109.5
H44A C44 H44B 109.5
C43 C44 H44C 109.5
H44A C44 H44C 109.5
H44B C44 H44C 109.5
C2 B3 B6 104.5(5)
C2 B3 B10 58.7(4)
B6 B3 B10 59.7(4)
C2 B3 B4 104.8(5)
B6 B3 B4 59.6(4)
B10 B3 B4 107.5(5)
C2 B3 Re1 92.3(3)
B6 B3 Re1 116.3(4)
B10 B3 Re1 144.2(4)
B4 B3 Re1 56.7(3)
C2 B3 H3 126(3)
B6 B3 H3 122(3)
B10 B3 H3 122(3)
B4 B3 H3 122(3)
Re1 B3 H3 92(3)
B7 B4 B6 61.9(4)
B7 B4 B5 60.2(4)
B6 B4 B5 108.1(5)
B7 B4 B3 107.2(5)
B6 B4 B3 59.2(4)
B5 B4 B3 103.5(4)
B7 B4 Re1 141.0(4)
B6 B4 Re1 138.7(4)
B5 B4 Re1 80.9(3)
B3 B4 Re1 79.6(3)
B7 B4 H4 114(3)
B6 B4 H4 113(3)
B5 B4 H4 127(3)
B3 B4 H4 126(3)
Re1 B4 H4 89(3)
C1 B5 B8 59.4(3)
C1 B5 B7 104.0(4)
B8 B5 B7 59.4(4)
C1 B5 B4 104.9(4)
B8 B5 B4 107.6(4)
B7 B5 B4 59.0(4)
C1 B5 Re1 91.5(3)
B8 B5 Re1 143.7(4)
B7 B5 Re1 115.2(4)
B4 B5 Re1 56.1(3)
C1 B5 H5 124(3)
B8 B5 H5 116(3)
B7 B5 H5 121(3)
B4 B5 H5 126(3)
Re1 B5 H5 97(3)
B3 B6 B10 60.9(4)
B3 B6 B4 61.2(4)
B10 B6 B4 109.7(4)
B3 B6 B11 107.6(5)
B10 B6 B11 59.3(4)
B4 B6 B11 107.3(5)
B3 B6 B7 106.2(4)
B10 B6 B7 105.8(5)
B4 B6 B7 58.7(4)
B11 B6 B7 58.6(4)
B3 B6 H6 131(3)
B10 B6 H6 128(3)
B4 B6 H6 119(3)
B11 B6 H6 117(3)
B7 B6 H6 114(3)
B8 B7 B4 109.6(4)
B8 B7 B11 60.4(4)
B4 B7 B11 108.7(5)
B8 B7 B5 60.1(4)
B4 B7 B5 60.8(4)
B11 B7 B5 108.0(4)
B8 B7 B6 107.4(5)
B4 B7 B6 59.4(4)
B11 B7 B6 59.6(4)
B5 B7 B6 106.7(4)
B8 B7 H7 127(4)
B4 B7 H7 118(4)
B11 B7 H7 120(4)
B5 B7 H7 127(4)
B6 B7 H7 116(4)
C1 B8 B9 59.6(4)
C1 B8 B7 102.2(5)
B9 B8 B7 108.6(5)
C1 B8 B11 103.8(5)
B9 B8 B11 60.5(4)
B7 B8 B11 59.8(4)
C1 B8 B5 55.8(3)
B9 B8 B5 107.8(5)
B7 B8 B5 60.5(4)
B11 B8 B5 107.9(5)
C1 B8 H8 119(4)
B9 B8 H8 119(4)
B7 B8 H8 128(4)
B11 B8 H8 129(4)
B5 B8 H8 118(4)
C2 B9 C1 53.6(3)
C2 B9 B10 58.8(4)
C1 B9 B10 102.2(5)
C2 B9 B8 101.8(4)
C1 B9 B8 58.1(3)
B10 B9 B8 108.4(5)
C2 B9 B11 102.7(5)
C1 B9 B11 102.4(4)
B10 B9 B11 60.1(4)
B8 B9 B11 60.2(4)
C2 B9 H9 120(4)
C1 B9 H9 109(4)
B10 B9 H9 137(4)
B8 B9 H9 114(4)
B11 B9 H9 137(4)
C2 B10 B9 59.7(4)
C2 B10 B11 104.3(4)
B9 B10 B11 61.3(4)
C2 B10 B6 102.0(4)
B9 B10 B6 109.8(5)
B11 B10 B6 60.6(4)
C2 B10 B3 55.8(4)
B9 B10 B3 107.6(4)
B11 B10 B3 107.4(5)
B6 B10 B3 59.4(4)
C2 B10 H10 122(5)
B9 B10 H10 115(5)
B11 B10 H10 123(4)
B6 B10 H10 128(5)
B3 B10 H10 125(4)
B10 B11 B7 109.0(5)
B10 B11 B8 106.5(4)
B7 B11 B8 59.8(4)
B10 B11 B9 58.6(4)
B7 B11 B9 107.6(4)
B8 B11 B9 59.3(4)
B10 B11 B6 60.2(4)
B7 B11 B6 61.8(4)
B8 B11 B6 108.6(5)
B9 B11 B6 107.4(5)
B10 B11 H11 119(4)
B7 B11 H11 127(4)
B8 B11 H11 121(4)
B9 B11 H11 116(4)
B6 B11 H11 126(4)

loop_
_geom_bond_atom_site_label_1
_geom_bond_atom_site_label_2
_geom_bond_distance
Re1 O2 1.696(4)
Re1 O1 1.727(4)
Re1 O3 1.730(4)
Re1 B4 2.188(7)
Re1 B3 2.574(6)
Re1 B5 2.602(7)
N10 C41 1.515(7)
N10 C21 1.521(6)
N10 C31 1.523(7)
N10 C11 1.532(6)
C1 C2 1.544(8)
C1 B5 1.626(8)
C1 B8 1.691(8)
C1 B9 1.718(8)
C1 H1 0.82(7)
C2 B3 1.636(9)
C2 B10 1.690(8)
C2 B9 1.705(9)
C2 H2 0.93(7)
C11 C12 1.523(7)
C11 H11A 0.9900
C11 H11B 0.9900
C12 C13 1.530(8)
C12 H12A 0.9900
C12 H12B 0.9900
C13 C14 1.506(9)
C13 H13A 0.9900
C13 H13B 0.9900
C14 H14A 0.9800
C14 H14B 0.9800
C14 H14C 0.9800
C21 C22 1.516(8)
C21 H21A 0.9900
C21 H21B 0.9900
C22 C23 1.527(7)
C22 H22A 0.9900
C22 H22B 0.9900
C23 C24 1.541(9)
C23 H23A 0.9900
C23 H23B 0.9900
C24 H24A 0.9800
C24 H24B 0.9800
C24 H24C 0.9800
C31 C32 1.521(8)
C31 H31A 0.9900
C31 H31B 0.9900
C32 C33 1.527(8)
C32 H32A 0.9900
C32 H32B 0.9900
C33 C34 1.514(8)
C33 H33A 0.9900
C33 H33B 0.9900
C34 H34A 0.9800
C34 H34B 0.9800
C34 H34C 0.9800
C41 C42 1.518(8)
C41 H41A 0.9900
C41 H41B 0.9900
C42 C43 1.531(8)
C42 H42A 0.9900
C42 H42B 0.9900
C43 C44 1.501(9)
C43 H43A 0.9900
C43 H43B 0.9900
C44 H44A 0.9800
C44 H44B 0.9800
C44 H44C 0.9800
B3 B6 1.773(9)
B3 B10 1.801(10)
B3 B4 1.809(9)
B3 H3 1.17(7)
B4 B7 1.766(10)
B4 B6 1.780(9)
B4 B5 1.797(9)
B4 H4 1.16(5)
B5 B8 1.778(9)
B5 B7 1.786(9)
B5 H5 1.05(6)
B6 B10 1.778(9)
B6 B11 1.785(11)
B6 B7 1.824(10)
B6 H6 1.08(5)
B7 B8 1.766(10)
B7 B11 1.767(10)
B7 H7 1.10(7)
B8 B9 1.763(9)
B8 B11 1.778(10)
B8 H8 1.05(8)
B9 B10 1.736(10)
B9 B11 1.784(9)
B9 H9 1.09(8)
B10 B11 1.762(10)
B10 H10 0.97(8)
B11 H11 1.07(7)

loop_
_geom_torsion_atom_site_label_1
_geom_torsion_atom_site_label_2
_geom_torsion_atom_site_label_3
_geom_torsion_atom_site_label_4
_geom_torsion
B5 C1 C2 B3 0.5(6)
B8 C1 C2 B3 71.8(6)
B9 C1 C2 B3 110.5(5)
B5 C1 C2 B10 -71.3(6)
B8 C1 C2 B10 0.0(7)
B9 C1 C2 B10 38.7(5)
B5 C1 C2 B9 -110.0(5)
B8 C1 C2 B9 -38.7(5)
C41 N10 C11 C12 67.8(6)
C21 N10 C11 C12 -171.1(5)
C31 N10 C11 C12 -51.1(6)
N10 C11 C12 C13 -168.8(5)
C11 C12 C13 C14 -61.4(7)
C41 N10 C21 C22 51.7(6)
C31 N10 C21 C22 171.2(4)
C11 N10 C21 C22 -67.8(5)
N10 C21 C22 C23 170.4(4)
C21 C22 C23 C24 -177.0(5)
C41 N10 C31 C32 -178.9(4)
C21 N10 C31 C32 59.7(6)
C11 N10 C31 C32 -59.7(6)
N10 C31 C32 C33 177.4(4)
C31 C32 C33 C34 -66.8(7)
C21 N10 C41 C42 57.3(6)
C31 N10 C41 C42 -62.9(5)
C11 N10 C41 C42 176.6(4)
N10 C41 C42 C43 -170.6(5)
C41 C42 C43 C44 -174.5(5)
C1 C2 B3 B6 -65.4(5)
B10 C2 B3 B6 39.8(4)
B9 C2 B3 B6 5.6(6)
C1 C2 B3 B10 -105.3(5)
B9 C2 B3 B10 -34.3(5)
C1 C2 B3 B4 -3.6(6)
B10 C2 B3 B4 101.7(5)
B9 C2 B3 B4 67.4(6)
C1 C2 B3 Re1 52.5(4)
B10 C2 B3 Re1 157.8(4)
B9 C2 B3 Re1 123.5(4)
O2 Re1 B3 C2 31.8(3)
O1 Re1 B3 C2 140.8(3)
O3 Re1 B3 C2 -103.7(5)
B4 Re1 B3 C2 -106.3(5)
B5 Re1 B3 C2 -60.5(3)
O2 Re1 B3 B6 139.1(5)
O1 Re1 B3 B6 -111.9(5)
O3 Re1 B3 B6 3.7(7)
B4 Re1 B3 B6 1.1(4)
B5 Re1 B3 B6 46.9(4)
O2 Re1 B3 B10 65.3(6)
O1 Re1 B3 B10 174.3(7)
O3 Re1 B3 B10 -70.2(8)
B4 Re1 B3 B10 -72.8(7)
B5 Re1 B3 B10 -27.0(6)
O2 Re1 B3 B4 138.1(3)
O1 Re1 B3 B4 -112.9(3)
O3 Re1 B3 B4 2.6(6)
B5 Re1 B3 B4 45.8(3)
C2 B3 B4 B7 -57.6(5)
B6 B3 B4 B7 40.7(5)
B10 B3 B4 B7 3.7(6)
Re1 B3 B4 B7 -140.4(5)
C2 B3 B4 B6 -98.3(5)
B10 B3 B4 B6 -37.0(4)
Re1 B3 B4 B6 178.9(4)
C2 B3 B4 B5 5.0(5)
B6 B3 B4 B5 103.3(5)
B10 B3 B4 B5 66.2(5)
Re1 B3 B4 B5 -77.9(3)
C2 B3 B4 Re1 82.8(4)
B6 B3 B4 Re1 -178.9(4)
B10 B3 B4 Re1 144.1(4)
O2 Re1 B4 B7 49.1(8)
O1 Re1 B4 B7 176.1(6)
O3 Re1 B4 B7 -74.0(7)
B3 Re1 B4 B7 104.5(8)
B5 Re1 B4 B7 -1.2(5)
O2 Re1 B4 B6 -56.8(8)
O1 Re1 B4 B6 70.1(7)
O3 Re1 B4 B6 -180.0(7)
B3 Re1 B4 B6 -1.5(6)
B5 Re1 B4 B6 -107.1(8)
O2 Re1 B4 B5 50.3(4)
O1 Re1 B4 B5 177.3(3)
O3 Re1 B4 B5 -72.8(3)
B3 Re1 B4 B5 105.7(4)
O2 Re1 B4 B3 -55.3(4)
O1 Re1 B4 B3 71.6(3)
O3 Re1 B4 B3 -178.5(3)
B5 Re1 B4 B3 -105.7(4)
C2 C1 B5 B8 104.8(5)
B9 C1 B5 B8 34.4(5)
C2 C1 B5 B7 64.1(6)
B8 C1 B5 B7 -40.8(5)
B9 C1 B5 B7 -6.4(7)
C2 C1 B5 B4 2.9(6)
B8 C1 B5 B4 -101.9(5)
B9 C1 B5 B4 -67.6(6)
C2 C1 B5 Re1 -52.4(4)
B8 C1 B5 Re1 -157.2(4)
B9 C1 B5 Re1 -122.8(5)
B7 B4 B5 C1 97.6(5)
B6 B4 B5 C1 56.9(5)
B3 B4 B5 C1 -4.7(5)
Re1 B4 B5 C1 -81.6(4)
B7 B4 B5 B8 35.5(4)
B6 B4 B5 B8 -5.1(6)
B3 B4 B5 B8 -66.8(5)
Re1 B4 B5 B8 -143.6(4)
B6 B4 B5 B7 -40.7(4)
B3 B4 B5 B7 -102.3(5)
Re1 B4 B5 B7 -179.1(4)
B7 B4 B5 Re1 179.1(4)
B6 B4 B5 Re1 138.5(5)
B3 B4 B5 Re1 76.9(4)
O2 Re1 B5 C1 -34.4(3)
O1 Re1 B5 C1 102.1(4)
O3 Re1 B5 C1 -142.5(4)
B4 Re1 B5 C1 107.0(4)
B3 Re1 B5 C1 60.4(3)
O2 Re1 B5 B8 -68.6(7)
O1 Re1 B5 B8 67.9(8)
O3 Re1 B5 B8 -176.8(7)
B4 Re1 B5 B8 72.7(7)
B3 Re1 B5 B8 26.2(6)
O2 Re1 B5 B7 -140.6(4)
O1 Re1 B5 B7 -4.1(6)
O3 Re1 B5 B7 111.3(4)
B4 Re1 B5 B7 0.8(4)
B3 Re1 B5 B7 -45.8(4)
O2 Re1 B5 B4 -141.4(3)
O1 Re1 B5 B4 -4.9(5)
O3 Re1 B5 B4 110.5(3)
B3 Re1 B5 B4 -46.6(3)
C2 B3 B6 B10 -39.3(4)
B4 B3 B6 B10 -138.3(5)
Re1 B3 B6 B10 -139.3(5)
C2 B3 B6 B4 98.9(5)
B10 B3 B6 B4 138.3(5)
Re1 B3 B6 B4 -1.1(4)
C2 B3 B6 B11 -1.5(6)
B10 B3 B6 B11 37.8(4)
B4 B3 B6 B11 -100.5(5)
Re1 B3 B6 B11 -101.5(5)
C2 B3 B6 B7 60.0(6)
B10 B3 B6 B7 99.3(5)
B4 B3 B6 B7 -38.9(4)
Re1 B3 B6 B7 -40.0(6)
B7 B4 B6 B3 -135.0(5)
B5 B4 B6 B3 -95.2(5)
Re1 B4 B6 B3 1.7(6)
B7 B4 B6 B10 -96.9(6)
B5 B4 B6 B10 -57.0(6)
B3 B4 B6 B10 38.2(5)
Re1 B4 B6 B10 39.9(9)
B7 B4 B6 B11 -34.1(4)
B5 B4 B6 B11 5.8(6)
B3 B4 B6 B11 101.0(5)
Re1 B4 B6 B11 102.7(7)
B5 B4 B6 B7 39.8(4)
B3 B4 B6 B7 135.0(5)
Re1 B4 B6 B7 136.7(7)
B6 B4 B7 B8 99.1(5)
B5 B4 B7 B8 -36.3(4)
B3 B4 B7 B8 59.7(6)
Re1 B4 B7 B8 -34.9(9)
B6 B4 B7 B11 34.8(5)
B5 B4 B7 B11 -100.7(5)
B3 B4 B7 B11 -4.7(6)
Re1 B4 B7 B11 -99.3(7)
B6 B4 B7 B5 135.4(5)
B3 B4 B7 B5 96.0(5)
Re1 B4 B7 B5 1.4(6)
B5 B4 B7 B6 -135.4(5)
B3 B4 B7 B6 -39.4(4)
Re1 B4 B7 B6 -134.1(7)
C1 B5 B7 B8 40.8(4)
B4 B5 B7 B8 140.0(5)
Re1 B5 B7 B8 139.2(4)
C1 B5 B7 B4 -99.2(5)
B8 B5 B7 B4 -140.0(5)
Re1 B5 B7 B4 -0.8(4)
C1 B5 B7 B11 2.6(7)
B8 B5 B7 B11 -38.1(5)
B4 B5 B7 B11 101.8(5)
Re1 B5 B7 B11 101.0(5)
C1 B5 B7 B6 -60.1(6)
B8 B5 B7 B6 -100.9(5)
B4 B5 B7 B6 39.1(4)
Re1 B5 B7 B6 38.3(5)
B3 B6 B7 B8 -62.7(6)
B10 B6 B7 B8 1.0(6)
B4 B6 B7 B8 -102.9(5)
B11 B6 B7 B8 38.4(4)
B3 B6 B7 B4 40.2(5)
B10 B6 B7 B4 103.8(5)
B11 B6 B7 B4 141.2(5)
B3 B6 B7 B11 -101.1(5)
B10 B6 B7 B11 -37.4(4)
B4 B6 B7 B11 -141.2(5)
B3 B6 B7 B5 0.4(6)
B10 B6 B7 B5 64.1(6)
B4 B6 B7 B5 -39.7(4)
B11 B6 B7 B5 101.5(5)
C2 C1 B8 B9 38.9(5)
B5 C1 B8 B9 145.6(5)
C2 C1 B8 B7 -65.7(6)
B5 C1 B8 B7 41.0(4)
B9 C1 B8 B7 -104.6(5)
C2 C1 B8 B11 -4.2(6)
B5 C1 B8 B11 102.5(5)
B9 C1 B8 B11 -43.0(4)
C2 C1 B8 B5 -106.7(5)
B9 C1 B8 B5 -145.6(5)
B4 B7 B8 C1 -2.0(6)
B11 B7 B8 C1 99.0(5)
B5 B7 B8 C1 -38.6(4)
B6 B7 B8 C1 61.0(5)
B4 B7 B8 B9 -63.7(6)
B11 B7 B8 B9 37.2(5)
B5 B7 B8 B9 -100.3(5)
B6 B7 B8 B9 -0.8(6)
B4 B7 B8 B11 -100.9(5)
B5 B7 B8 B11 -137.5(5)
B6 B7 B8 B11 -38.0(4)
B4 B7 B8 B5 36.6(4)
B11 B7 B8 B5 137.5(5)
B6 B7 B8 B5 99.6(5)
B7 B5 B8 C1 132.6(5)
B4 B5 B8 C1 97.2(5)
Re1 B5 B8 C1 40.9(6)
C1 B5 B8 B9 -30.8(4)
B7 B5 B8 B9 101.8(5)
B4 B5 B8 B9 66.4(5)
Re1 B5 B8 B9 10.1(9)
C1 B5 B8 B7 -132.6(5)
B4 B5 B8 B7 -35.4(4)
Re1 B5 B8 B7 -91.7(7)
C1 B5 B8 B11 -94.7(5)
B7 B5 B8 B11 37.8(4)
B4 B5 B8 B11 2.5(6)
Re1 B5 B8 B11 -53.9(8)
B3 C2 B9 C1 -103.2(5)
B10 C2 B9 C1 -138.9(4)
C1 C2 B9 B10 138.9(4)
B3 C2 B9 B10 35.7(5)
C1 C2 B9 B8 34.4(4)
B3 C2 B9 B8 -68.7(6)
B10 C2 B9 B8 -104.4(5)
C1 C2 B9 B11 96.1(5)
B3 C2 B9 B11 -7.0(6)
B10 C2 B9 B11 -42.7(4)
B5 C1 B9 C2 104.1(6)
B8 C1 B9 C2 139.3(5)
C2 C1 B9 B10 -35.2(4)
B5 C1 B9 B10 68.9(6)
B8 C1 B9 B10 104.2(5)
C2 C1 B9 B8 -139.3(5)
B5 C1 B9 B8 -35.2(5)
C2 C1 B9 B11 -96.8(5)
B5 C1 B9 B11 7.3(7)
B8 C1 B9 B11 42.6(5)
C1 B8 B9 C2 -32.4(4)
B7 B8 B9 C2 61.1(6)
B11 B8 B9 C2 98.0(5)
B5 B8 B9 C2 -3.0(6)
B7 B8 B9 C1 93.5(5)
B11 B8 B9 C1 130.4(5)
B5 B8 B9 C1 29.4(4)
C1 B8 B9 B10 -93.2(5)
B7 B8 B9 B10 0.3(6)
B11 B8 B9 B10 37.2(5)
B5 B8 B9 B10 -63.8(6)
C1 B8 B9 B11 -130.4(5)
B7 B8 B9 B11 -36.9(5)
B5 B8 B9 B11 -101.0(5)
C1 C2 B10 B9 -39.6(5)
B3 C2 B10 B9 -145.3(5)
C1 C2 B10 B11 4.2(7)
B3 C2 B10 B11 -101.6(5)
B9 C2 B10 B11 43.8(5)
C1 C2 B10 B6 66.5(6)
B3 C2 B10 B6 -39.2(4)
B9 C2 B10 B6 106.1(5)
C1 C2 B10 B3 105.7(5)
B9 C2 B10 B3 145.3(5)
C1 B9 B10 C2 32.8(4)
B8 B9 B10 C2 93.0(5)
B11 B9 B10 C2 130.2(5)
C2 B9 B10 B11 -130.2(5)
C1 B9 B10 B11 -97.4(5)
B8 B9 B10 B11 -37.2(4)
C2 B9 B10 B6 -92.6(5)
C1 B9 B10 B6 -59.8(6)
B8 B9 B10 B6 0.3(6)
B11 B9 B10 B6 37.6(5)
C2 B9 B10 B3 -29.6(4)
C1 B9 B10 B3 3.2(5)
B8 B9 B10 B3 63.4(6)
B11 B9 B10 B3 100.6(5)
B3 B6 B10 C2 37.4(4)
B4 B6 B10 C2 -0.9(7)
B11 B6 B10 C2 -99.8(5)
B7 B6 B10 C2 -62.7(6)
B3 B6 B10 B9 99.3(5)
B4 B6 B10 B9 61.0(6)
B11 B6 B10 B9 -37.9(5)
B7 B6 B10 B9 -0.8(6)
B3 B6 B10 B11 137.2(5)
B4 B6 B10 B11 98.9(5)
B7 B6 B10 B11 37.1(4)
B4 B6 B10 B3 -38.3(5)
B11 B6 B10 B3 -137.2(5)
B7 B6 B10 B3 -100.1(5)
B6 B3 B10 C2 -134.1(5)
B4 B3 B10 C2 -97.1(5)
Re1 B3 B10 C2 -40.2(6)
C2 B3 B10 B9 31.0(4)
B6 B3 B10 B9 -103.0(5)
B4 B3 B10 B9 -66.0(5)
Re1 B3 B10 B9 -9.2(8)
C2 B3 B10 B11 95.7(5)
B6 B3 B10 B11 -38.4(4)
B4 B3 B10 B11 -1.4(6)
Re1 B3 B10 B11 55.5(8)
C2 B3 B10 B6 134.1(5)
B4 B3 B10 B6 37.0(4)
Re1 B3 B10 B6 93.9(6)
C2 B10 B11 B7 56.6(6)
B9 B10 B11 B7 99.5(5)
B6 B10 B11 B7 -39.3(4)
B3 B10 B11 B7 -1.5(6)
C2 B10 B11 B8 -6.5(6)
B9 B10 B11 B8 36.4(5)
B6 B10 B11 B8 -102.4(5)
B3 B10 B11 B8 -64.6(6)
C2 B10 B11 B9 -42.9(4)
B6 B10 B11 B9 -138.8(5)
B3 B10 B11 B9 -101.0(5)
C2 B10 B11 B6 95.9(5)
B9 B10 B11 B6 138.8(5)
B3 B10 B11 B6 37.8(4)
B8 B7 B11 B10 -98.5(5)
B4 B7 B11 B10 3.9(6)
B5 B7 B11 B10 -60.5(6)
B6 B7 B11 B10 38.6(4)
B4 B7 B11 B8 102.4(5)
B5 B7 B11 B8 38.0(5)
B6 B7 B11 B8 137.1(5)
B8 B7 B11 B9 -36.4(5)
B4 B7 B11 B9 66.0(6)
B5 B7 B11 B9 1.5(7)
B6 B7 B11 B9 100.7(5)
B8 B7 B11 B6 -137.1(5)
B4 B7 B11 B6 -34.7(4)
B5 B7 B11 B6 -99.1(5)
C1 B8 B11 B10 6.5(6)
B9 B8 B11 B10 -36.1(5)
B7 B8 B11 B10 102.7(6)
B5 B8 B11 B10 64.6(6)
C1 B8 B11 B7 -96.3(5)
B9 B8 B11 B7 -138.8(5)
B5 B8 B11 B7 -38.2(4)
C1 B8 B11 B9 42.6(4)
B7 B8 B11 B9 138.8(5)
B5 B8 B11 B9 100.7(5)
C1 B8 B11 B6 -57.0(6)
B9 B8 B11 B6 -99.5(5)
B7 B8 B11 B6 39.3(4)
B5 B8 B11 B6 1.1(6)
C2 B9 B11 B10 42.1(4)
C1 B9 B11 B10 97.1(5)
B8 B9 B11 B10 138.6(5)
C2 B9 B11 B7 -59.9(6)
C1 B9 B11 B7 -4.8(6)
B10 B9 B11 B7 -101.9(6)
B8 B9 B11 B7 36.6(5)
C2 B9 B11 B8 -96.5(5)
C1 B9 B11 B8 -41.4(4)
B10 B9 B11 B8 -138.6(5)
C2 B9 B11 B6 5.3(6)
C1 B9 B11 B6 60.3(6)
B10 B9 B11 B6 -36.8(4)
B8 B9 B11 B6 101.8(5)
B3 B6 B11 B10 -38.6(4)
B4 B6 B11 B10 -103.1(5)
B7 B6 B11 B10 -137.2(4)
B3 B6 B11 B7 98.6(5)
B10 B6 B11 B7 137.2(4)
B4 B6 B11 B7 34.1(4)
B3 B6 B11 B8 60.2(6)
B10 B6 B11 B8 98.8(5)
B4 B6 B11 B8 -4.3(6)
B7 B6 B11 B8 -38.4(4)
B3 B6 B11 B9 -2.5(6)
B10 B6 B11 B9 36.1(4)
B4 B6 B11 B9 -67.0(6)
B7 B6 B11 B9 -101.1(5)
